data_7223939
loop_
_publ_author_name
'Tsuboi, Chiaki'
'Aburaya, Kazuaki'
'Kimura, Fumiko'
'Maeyama, Masataka'
'Kimura, Tsunehisa'

_publ_section_title
;
 Single-crystal structure determination from microcrystalline powders
 (\sim 5 \mm) by an orientation attachment mountable on an in-house X-ray
 diffractometer
;
_journal_issue 14
_journal_name_full CrystEngComm
_journal_page_first 2404
_journal_paper_doi 10.1039/C5CE02307F
_journal_volume 18
_journal_year 2016
_chemical_absolute_configuration 'CHOOSE rm ad rmad syn or unk'
_chemical_formula_moiety 'C3 H7 N O2'
_chemical_formula_sum 'C3 H7 N O2'
_chemical_formula_weight 89.09
_chemical_name_systematic L-alanine
_space_group_crystal_system orthorhombic
_space_group_IT_number 19
_space_group_name_Hall 'P 2ac 2ab'
_space_group_name_H-M_alt 'P 21 21 21'
_symmetry_space_group_name_Hall 'P 2ac 2ab'
_symmetry_space_group_name_H-M 'P 21 21 21'
_atom_sites_solution_hydrogens geom
_atom_sites_solution_primary direct
_atom_sites_solution_secondary difmap
_audit_update_record
;
2015-10-04 deposited with the CCDC.
2016-01-19 downloaded from the CCDC.
;
_cell_angle_alpha 90.0000
_cell_angle_beta 90.0000
_cell_angle_gamma 90.0000
_cell_formula_units_Z 4
_cell_length_a 5.779(2)
_cell_length_b 6.031(2)
_cell_length_c 12.318(4)
_cell_measurement_reflns_used 2320
_cell_measurement_temperature 296
_cell_measurement_theta_max 25.72
_cell_measurement_theta_min 3.76
_cell_volume 429.3(2)
_computing_cell_refinement 'RAPID AUTO'
_computing_data_collection 'RAPID AUTO (Rigaku, ????)'
_computing_data_reduction 'RAPID AUTO'
_computing_molecular_graphics 'CrystalStructure 4.1'
_computing_publication_material 'CrystalStructure 4.1 (Rigaku, 2014)'
_computing_structure_refinement 'SHELXL2013 (Sheldrick, 2008)'
_computing_structure_solution 'SIR2011 (Burla, et al., 2012)'
_diffrn_ambient_temperature 296
_diffrn_detector_area_resol_mean 10.000
_diffrn_measured_fraction_theta_full 0.845
_diffrn_measured_fraction_theta_max 0.832
_diffrn_measurement_device_type 'Rigaku R-AXIS RAPID'
_diffrn_measurement_method \w
_diffrn_radiation_type 'Mo K\a'
_diffrn_radiation_wavelength 0.71075
_diffrn_reflns_av_R_equivalents 0.0315
_diffrn_reflns_Laue_measured_fraction_full 0.845
_diffrn_reflns_Laue_measured_fraction_max 0.832
_diffrn_reflns_limit_h_max 6
_diffrn_reflns_limit_h_min -6
_diffrn_reflns_limit_k_max 6
_diffrn_reflns_limit_k_min -6
_diffrn_reflns_limit_l_max 13
_diffrn_reflns_limit_l_min -13
_diffrn_reflns_number 3240
_diffrn_reflns_point_group_measured_fraction_full 0.858
_diffrn_reflns_point_group_measured_fraction_max 0.846
_diffrn_reflns_theta_full 25.242
_diffrn_reflns_theta_max 25.660
_diffrn_reflns_theta_min 3.762
_diffrn_standards_number 0
_exptl_absorpt_coefficient_mu 0.115
_exptl_absorpt_correction_T_max 0.989
_exptl_absorpt_correction_T_min 0.864
_exptl_absorpt_correction_type multi-scan
_exptl_absorpt_process_details 'ABSCOR (Rigaku, 1995)'
_exptl_crystal_colour colorless
_exptl_crystal_density_diffrn 1.378
_exptl_crystal_density_method 'not measured'
_exptl_crystal_description 'microcrystalline powder suspension (20-45 micrometer)'
_exptl_crystal_F_000 192.00
_exptl_crystal_size_max 0.100
_exptl_crystal_size_mid 0.100
_exptl_crystal_size_min 0.100
_refine_diff_density_max 0.16
_refine_diff_density_min -0.20
_refine_ls_abs_structure_details
;
 Flack x determined using 241 quotients [(I+)-(I-)]/[(I+)+(I-)]
 (Parsons and Flack (2004), Acta Cryst. A60, s61).
;
_refine_ls_abs_structure_Flack 0.4(6)
_refine_ls_extinction_method none
_refine_ls_goodness_of_fit_ref 1.106
_refine_ls_hydrogen_treatment constr
_refine_ls_number_parameters 55
_refine_ls_number_reflns 680
_refine_ls_number_restraints 0
_refine_ls_R_factor_all 0.0450
_refine_ls_R_factor_gt 0.0421
_refine_ls_shift/su_max 0.000
_refine_ls_structure_factor_coef Fsqd
_refine_ls_weighting_details 'w = 1/[\s^2^(Fo^2^)+(0.0386P)^2^+0.2607P] where P=(Fo^2^+2Fc^2^)/3'
_refine_ls_weighting_scheme calc
_refine_ls_wR_factor_gt 0.0977
_refine_ls_wR_factor_ref 0.1012
_reflns_number_gt 649
_reflns_number_total 680
_reflns_threshold_expression F^2^>2.0\s(F^2^)
_cod_data_source_file c5ce02307f2.cif
_cod_data_source_block 20150717_alanine_20_45_20w
_cod_depositor_comments 'Adding full bibliography for 7223939--7223940.cif.'
_cod_original_cell_volume 429.3(3)
_cod_database_code 7223939
_shelxl_res_file
;
TITL 20150717_alanine_20_45_20wt_momsorthorhombic
CELL  0.71075 5.77870 6.03110 12.31750 90.00000 90.00000 90.00000
ZERR  4 0.00210 0.00240 0.00420 0.00000 0.00000 0.00000
LATT -1
SYMM .50+X, .50-Y,    -Z
SYMM    -X, .50+Y, .50-Z
SYMM .50-X,    -Y, .50+Z
SFAC C H O N
UNIT 12 28 8 4
L.S. 5
FMAP 2
PLAN -21
WPDB -2
HTAB
BOND $H
CONF
LIST 4
TEMP 23.0
ACTA
SIZE 0.100 0.100 0.100
WGHT    0.038600    0.260700
FVAR       2.32038
O1    3    0.238966    0.050261    0.185241    11.00000    0.02413    0.05878 =
         0.04544   -0.00822    0.00458    0.00146
O2    3    0.371815   -0.228406    0.084283    11.00000    0.03369    0.05772 =
         0.04025   -0.01025   -0.00329   -0.00519
N3    4    0.814342   -0.155975    0.138055    11.00000    0.02235    0.04878 =
         0.03743   -0.00244    0.00063   -0.00069
AFIX  33
H3A   2    0.782897   -0.273433    0.179231    11.00000   -1.20000
H3B   2    0.805126   -0.193832    0.068352    11.00000   -1.20000
H3C   2    0.956588   -0.107846    0.152615    11.00000   -1.20000
AFIX   0
C4    1    0.644263    0.023486    0.161438    11.00000    0.02013    0.04378 =
         0.03276   -0.00425   -0.00052    0.00040
AFIX  13
H4    2    0.658747    0.066140    0.237908    11.00000   -1.20000
AFIX   0
C5    1    0.397715   -0.060326    0.141512    11.00000    0.02433    0.04839 =
         0.02443    0.00069   -0.00004   -0.00369
C6    1    0.697247    0.223791    0.091472    11.00000    0.03367    0.04885 =
         0.04912    0.00547   -0.00055   -0.00423
AFIX  33
H6A   2    0.587470    0.339154    0.106679    11.00000   -1.20000
H6B   2    0.850608    0.275939    0.107149    11.00000   -1.20000
H6C   2    0.687232    0.183190    0.016259    11.00000   -1.20000
AFIX   0
HKLF 4
 
REM  20150717_alanine_20_45_20wt_momsorthorhombic
REM R1 =  0.0421 for     649 Fo > 4sig(Fo)  and  0.0450 for all     680 data
REM     55 parameters refined using      0 restraints
 
END  
     
WGHT      0.0386      0.2608 

REM Instructions for potential hydrogen bonds
EQIV $1 -x+1, y-1/2, -z+1/2
HTAB N3 O1_$1
EQIV $2 x+1/2, -y-1/2, -z
HTAB N3 O2_$2
EQIV $3 x+1, y, z
HTAB N3 O1_$3
HTAB N3 O2_$3
EQIV $4 -x+1, y+1/2, -z+1/2
HTAB C4 O2_$4

REM Highest difference peak  0.160,  deepest hole -0.199,  1-sigma level  0.045
Q1    1   0.9768  0.5134  0.0831  11.00000  0.05    0.16
Q2    1   1.0610  0.6044  0.1367  11.00000  0.05    0.13
Q3    1   0.0248 -0.0275  0.1364  11.00000  0.05    0.13
Q4    1   0.7838  0.3226  0.1446  11.00000  0.05    0.13
Q5    1   0.5024 -0.0358  0.1719  11.00000  0.05    0.12
Q6    1   1.1500  0.4043  0.1349  11.00000  0.05    0.12
Q7    1   0.6153 -0.3268  0.0834  11.00000  0.05    0.11
Q8    1   1.1138  0.6378  0.1979  11.00000  0.05    0.11
Q9    1   0.9553  0.4940  0.1839  11.00000  0.05    0.11
Q10   1   0.5199  0.2577  0.2369  11.00000  0.05    0.11
Q11   1   0.4976 -0.2609  0.0236  11.00000  0.05    0.11
Q12   1   1.0646  0.6738  0.2157  11.00000  0.05    0.10
Q13   1   0.7200 -0.0036  0.3256  11.00000  0.05    0.10
Q14   1   0.2345 -0.2594  0.1561  11.00000  0.05    0.10
Q15   1   0.8715  0.3581  0.0351  11.00000  0.05    0.10
Q16   1   0.4887 -0.4630  0.1034  11.00000  0.05    0.10
Q17   1   0.5726  0.0900 -0.0524  11.00000  0.05    0.10
Q18   1   0.3816  0.3730  0.1277  11.00000  0.05    0.10
Q19   1   0.5223 -0.1463 -0.0489  11.00000  0.05    0.10
Q20   1   0.2075 -0.4867  0.0965  11.00000  0.05    0.10
Q21   1   0.1046  0.1633  0.1119  11.00000  0.05    0.10
;

loop_
_symmetry_equiv_pos_site_id
_space_group_symop_operation_xyz
1 +X,+Y,+Z
2 1/2+X,1/2-Y,-Z
3 -X,1/2+Y,1/2-Z
4 1/2-X,-Y,1/2+Z

loop_
_atom_site_label
_atom_site_type_symbol
_atom_site_fract_x
_atom_site_fract_y
_atom_site_fract_z
_atom_site_U_iso_or_equiv
_atom_site_adp_type
_atom_site_occupancy
_atom_site_site_symmetry_multiplicity
_atom_site_calc_flag
_atom_site_refinement_flags
O1 O 0.2390(4) 0.0503(4) 0.1852(2) 0.0428(7) Uani 1 4 d .
O2 O 0.3718(4) -0.2284(5) 0.0843(2) 0.0439(7) Uani 1 4 d .
N3 N 0.8143(4) -0.1560(5) 0.1381(3) 0.0362(7) Uani 1 4 d .
C4 C 0.6443(5) 0.0235(6) 0.1614(3) 0.0322(7) Uani 1 4 d .
C5 C 0.3977(5) -0.0603(6) 0.1415(3) 0.0324(7) Uani 1 4 d .
C6 C 0.6973(6) 0.2238(7) 0.0915(3) 0.0439(9) Uani 1 4 d .
H3A H 0.7829 -0.27343 0.17923 0.0434 Uiso 1 4 calc R
H3B H 0.80513 -0.19383 0.06835 0.0434 Uiso 1 4 calc R
H3C H 0.95659 -0.10785 0.15261 0.0434 Uiso 1 4 calc R
H4 H 0.65875 0.06614 0.23791 0.0387 Uiso 1 4 calc R
H6A H 0.58747 0.33915 0.10668 0.0527 Uiso 1 4 calc R
H6B H 0.85061 0.27594 0.10715 0.0527 Uiso 1 4 calc R
H6C H 0.68723 0.18319 0.01626 0.0527 Uiso 1 4 calc R

loop_
_atom_site_aniso_label
_atom_site_aniso_U_11
_atom_site_aniso_U_22
_atom_site_aniso_U_33
_atom_site_aniso_U_12
_atom_site_aniso_U_13
_atom_site_aniso_U_23
O1 0.0241(11) 0.0588(16) 0.0454(15) 0.0015(12) 0.0046(10) -0.0082(12)
O2 0.0337(13) 0.0577(16) 0.0403(16) -0.0052(13) -0.0033(10) -0.0103(12)
N3 0.0223(13) 0.0488(16) 0.0374(17) -0.0007(12) 0.0006(11) -0.0024(13)
C4 0.0201(15) 0.0438(18) 0.0328(19) 0.0004(14) -0.0005(11) -0.0043(14)
C5 0.0243(15) 0.0484(19) 0.0244(18) -0.0037(15) -0.0000(12) 0.0007(14)
C6 0.0337(18) 0.049(2) 0.049(2) -0.0042(18) -0.0006(14) 0.0055(17)

loop_
_atom_type_symbol
_atom_type_description
_atom_type_scat_dispersion_real
_atom_type_scat_dispersion_imag
_atom_type_scat_source
C C 0.0033 0.0016
;
International Tables for Crystallography
(Vol. C, Tables 4.2.6.8 and 6.1.1.4)
;
H H 0.0000 0.0000
;
International Tables for Crystallography
(Vol. C, Table 6.1.1.4)
;
O O 0.0106 0.0060
;
International Tables for Crystallography
(Vol. C, Tables 4.2.6.8 and 6.1.1.4)
;
N N 0.0061 0.0033
;
International Tables for Crystallography
(Vol. C, Tables 4.2.6.8 and 6.1.1.4)
;

loop_
_geom_angle_atom_site_label_1
_geom_angle_atom_site_label_2
_geom_angle_atom_site_label_3
_geom_angle
_geom_angle_publ_flag
N3 C4 C5 110.0(3) yes
N3 C4 C6 109.6(3) yes
C5 C4 C6 111.1(3) yes
O1 C5 O2 126.0(3) yes
O1 C5 C4 115.8(3) yes
O2 C5 C4 118.2(3) yes
C4 N3 H3A 109.469 no
C4 N3 H3B 109.477 no
C4 N3 H3C 109.474 no
H3A N3 H3B 109.473 no
H3A N3 H3C 109.466 no
H3B N3 H3C 109.468 no
N3 C4 H4 108.671 no
C5 C4 H4 108.674 no
C6 C4 H4 108.673 no
C4 C6 H6A 109.466 no
C4 C6 H6B 109.471 no
C4 C6 H6C 109.473 no
H6A C6 H6B 109.471 no
H6A C6 H6C 109.471 no
H6B C6 H6C 109.475 no

loop_
_geom_bond_atom_site_label_1
_geom_bond_atom_site_label_2
_geom_bond_distance
_geom_bond_publ_flag
O1 C5 1.256(4) yes
O2 C5 1.244(4) yes
N3 C4 1.490(4) yes
C4 C5 1.532(4) yes
C4 C6 1.515(5) yes
N3 H3A 0.890 no
N3 H3B 0.890 no
N3 H3C 0.890 no
C4 H4 0.980 no
C6 H6A 0.960 no
C6 H6B 0.960 no
C6 H6C 0.960 no

loop_
_geom_contact_atom_site_label_1
_geom_contact_atom_site_label_2
_geom_contact_distance
_geom_contact_publ_flag
_geom_contact_site_symmetry_2
O1 N3 3.597(4) no .
O1 C6 3.073(4) no .
O2 N3 2.678(4) no .
O2 C6 3.314(5) no .
O1 N3 2.812(3) no 1_455
O1 N3 2.823(4) no 3_655
O1 C4 3.453(4) no 1_455
O1 C4 3.488(4) no 3_655
O1 C6 3.497(4) no 1_455
O1 C6 3.403(5) no 3_645
O2 O2 3.567(4) no 2_445
O2 O2 3.567(4) no 2_545
O2 N3 3.318(4) no 1_455
O2 N3 2.845(4) no 2_445
O2 C4 3.472(4) no 3_645
N3 O1 2.812(3) no 1_655
N3 O1 2.823(4) no 3_645
N3 O2 3.318(4) no 1_655
N3 O2 2.845(4) no 2_545
N3 C5 3.420(4) no 1_655
C4 O1 3.453(4) no 1_655
C4 O1 3.488(4) no 3_645
C4 O2 3.472(4) no 3_655
C4 C5 3.500(5) no 3_655
C5 N3 3.420(4) no 1_455
C5 C4 3.500(5) no 3_645
C5 C6 3.580(5) no 3_645
C6 O1 3.497(4) no 1_655
C6 O1 3.403(5) no 3_655
C6 C5 3.580(5) no 3_655
O1 H4 2.5129 no .
O1 H6A 2.8333 no .
O1 H6C 3.4183 no .
O2 H3A 2.6617 no .
O2 H3B 2.5203 no .
O2 H3C 3.5576 no .
O2 H4 3.0800 no .
O2 H6C 3.1916 no .
N3 H6A 3.2840 no .
N3 H6B 2.6409 no .
N3 H6C 2.6408 no .
C5 H3A 2.6119 no .
C5 H3B 2.6463 no .
C5 H3C 3.2451 no .
C5 H6A 2.6816 no .
C5 H6B 3.3379 no .
C5 H6C 2.7085 no .
C6 H3A 3.2259 no .
C6 H3B 2.6103 no .
C6 H3C 2.6103 no .
H3A H4 2.2872 no .
H3A H6B 3.4524 no .
H3A H6C 3.4524 no .
H3B H4 2.7452 no .
H3B H6A 3.4839 no .
H3B H6B 2.8853 no .
H3B H6C 2.4589 no .
H3C H4 2.2732 no .
H3C H6A 3.4839 no .
H3C H6B 2.4589 no .
H3C H6C 2.8852 no .
H4 H6A 2.3438 no .
H4 H6B 2.3290 no .
H4 H6C 2.8248 no .
O1 H3A 3.2806 no 1_455
O1 H3A 1.9833 no 3_655
O1 H3B 3.2443 no 1_455
O1 H3B 3.4146 no 3_655
O1 H3C 1.9322 no 1_455
O1 H3C 3.0851 no 3_655
O1 H4 3.4164 no 1_455
O1 H4 3.1258 no 3_645
O1 H4 3.3054 no 3_655
O1 H6A 3.0325 no 3_645
O1 H6B 2.7954 no 1_455
O1 H6B 3.0894 no 3_645
O1 H6C 2.9722 no 2_455
O2 H3A 3.2862 no 2_445
O2 H3B 3.2872 no 1_455
O2 H3B 1.9756 no 2_445
O2 H3C 2.6447 no 1_455
O2 H3C 3.1192 no 2_445
O2 H4 2.5226 no 3_645
O2 H6A 2.9037 no 1_545
O2 H6C 3.1929 no 2_445
N3 H4 3.5521 no 3_645
N3 H6A 3.3377 no 1_545
N3 H6B 3.4536 no 1_545
C4 H3A 3.3830 no 3_655
C4 H4 3.4945 no 3_645
C4 H6A 3.3447 no 3_645
C5 H3A 2.9931 no 3_655
C5 H3B 3.0276 no 2_445
C5 H3C 2.5689 no 1_455
C5 H4 2.7180 no 3_645
C5 H6A 3.1615 no 3_645
C5 H6B 3.5210 no 2_455
C5 H6B 3.5523 no 3_645
C5 H6C 3.2295 no 2_455
C6 H3A 3.2571 no 1_565
C6 H3B 3.5786 no 1_565
C6 H4 3.5933 no 3_655
C6 H6A 3.3446 no 2_555
C6 H6B 3.1619 no 2_455
C6 H6C 3.2805 no 2_455
C6 H6C 3.1769 no 2_555
H3A O1 3.2806 no 1_655
H3A O1 1.9833 no 3_645
H3A O2 3.2862 no 2_545
H3A C4 3.3830 no 3_645
H3A C5 2.9931 no 3_645
H3A C6 3.2571 no 1_545
H3A H3C 3.2595 no 3_745
H3A H4 2.9140 no 3_645
H3A H4 3.5197 no 3_745
H3A H6A 2.7447 no 1_545
H3A H6A 3.4635 no 3_645
H3A H6B 2.8858 no 1_545
H3A H6B 3.3908 no 3_745
H3B O1 3.2443 no 1_655
H3B O1 3.4146 no 3_645
H3B O2 3.2872 no 1_655
H3B O2 1.9756 no 2_545
H3B C5 3.0276 no 2_545
H3B C6 3.5786 no 1_545
H3B H3B 3.4121 no 2_445
H3B H3B 3.4121 no 2_545
H3B H3C 3.5909 no 2_445
H3B H6A 3.1206 no 1_545
H3B H6A 3.4476 no 2_555
H3B H6B 3.2440 no 1_545
H3C O1 1.9322 no 1_655
H3C O1 3.0851 no 3_645
H3C O2 2.6447 no 1_655
H3C O2 3.1192 no 2_545
H3C C5 2.5689 no 1_655
H3C H3A 3.2595 no 3_755
H3C H3B 3.5909 no 2_545
H3C H4 3.2597 no 3_745
H3C H6B 3.2387 no 3_745
H3C H6C 3.5585 no 2_555
H4 O1 3.4164 no 1_655
H4 O1 3.3054 no 3_645
H4 O1 3.1258 no 3_655
H4 O2 2.5226 no 3_655
H4 N3 3.5521 no 3_655
H4 C4 3.4945 no 3_655
H4 C5 2.7180 no 3_655
H4 C6 3.5933 no 3_645
H4 H3A 2.9140 no 3_655
H4 H3A 3.5197 no 3_755
H4 H3C 3.2597 no 3_755
H4 H4 3.5424 no 3_645
H4 H4 3.5424 no 3_655
H4 H6A 2.7501 no 3_645
H6A O1 3.0325 no 3_655
H6A O2 2.9037 no 1_565
H6A N3 3.3377 no 1_565
H6A C4 3.3447 no 3_655
H6A C5 3.1615 no 3_655
H6A C6 3.3446 no 2_455
H6A H3A 2.7447 no 1_565
H6A H3A 3.4635 no 3_655
H6A H3B 3.1206 no 1_565
H6A H3B 3.4476 no 2_455
H6A H4 2.7501 no 3_655
H6A H6B 3.0483 no 2_455
H6A H6C 2.7678 no 2_455
H6B O1 2.7954 no 1_655
H6B O1 3.0894 no 3_655
H6B N3 3.4536 no 1_565
H6B C5 3.5210 no 2_555
H6B C5 3.5523 no 3_655
H6B C6 3.1619 no 2_555
H6B H3A 2.8858 no 1_565
H6B H3A 3.3908 no 3_755
H6B H3B 3.2440 no 1_565
H6B H3C 3.2387 no 3_755
H6B H6A 3.0483 no 2_555
H6B H6C 2.4810 no 2_555
H6C O1 2.9722 no 2_555
H6C O2 3.1929 no 2_545
H6C C5 3.2295 no 2_555
H6C C6 3.1769 no 2_455
H6C C6 3.2805 no 2_555
H6C H3C 3.5585 no 2_455
H6C H6A 2.7678 no 2_555
H6C H6B 2.4810 no 2_455
H6C H6C 3.0263 no 2_455
H6C H6C 3.0263 no 2_555

loop_
_geom_hbond_atom_site_label_D
_geom_hbond_atom_site_label_H
_geom_hbond_atom_site_label_A
_geom_hbond_site_symmetry_A
_geom_hbond_distance_DA
_geom_hbond_distance_DH
_geom_hbond_distance_HA
_geom_hbond_angle_DHA
_geom_hbond_publ_flag
N3 H3A O1 3_645 2.823(4) 0.890 1.983 156.8 no
N3 H3B O2 . 2.678(4) 0.890 2.520 90.3 no
N3 H3B O2 2_545 2.845(4) 0.890 1.976 165.3 no
N3 H3C O1 1_655 2.812(3) 0.890 1.932 169.4 no

loop_
_geom_torsion_atom_site_label_1
_geom_torsion_atom_site_label_2
_geom_torsion_atom_site_label_3
_geom_torsion_atom_site_label_4
_geom_torsion
_geom_torsion_publ_flag
N3 C4 C5 O1 161.4(3) no
N3 C4 C5 O2 -18.8(4) no
C6 C4 C5 O1 -77.0(3) no
C6 C4 C5 O2 102.8(3) no
